data_7216911
loop_
_publ_author_name
'Harwood, Laurence M.'
'Drew, Michael G. B.'
'Hughes, David J.'
'Vickers, Richard J.'

_publ_section_title
;
 Diastereocontrolled Strecker reaction using (S)-5-phenylmorpholin-2-one
;
_journal_issue 14
_journal_name_full 'Journal of the Chemical Society, Perkin Transactions 1'
_journal_page_first 1581
_journal_paper_doi 10.1039/b104052a
_journal_year 2001
_chemical_formula_sum 'C15 H18 N2 O2'
_chemical_formula_weight 258.31
_chemical_name_systematic
; 
? 
;
_space_group_IT_number 4
_symmetry_cell_setting monoclinic
_symmetry_space_group_name_Hall 'P 2yb'
_symmetry_space_group_name_H-M 'P 1 21 1'
_atom_sites_solution_hydrogens geom
_atom_sites_solution_primary direct
_atom_sites_solution_secondary difmap
_audit_creation_method SHELXL-97
_cell_angle_alpha 90.00
_cell_angle_beta 99.615(10)
_cell_angle_gamma 90.00
_cell_formula_units_Z 2
_cell_length_a 9.599(12)
_cell_length_b 6.542(8)
_cell_length_c 12.017(14)
_cell_measurement_temperature 293(2)
_cell_volume 744.0(16)
_computing_cell_refinement XDS
_computing_data_collection 'XDS (Kabsch, 1991)'
_computing_data_reduction XDS
_computing_molecular_graphics PLATON(Spek,1994)
_computing_structure_refinement 'SHELXL-93 (Sheldrick, 1993)'
_computing_structure_solution 'SHELXS-86 (Sheldrick, 1990)'
_diffrn_ambient_temperature 293(2)
_diffrn_measurement_device 'Marresearch Image Plate'
_diffrn_measurement_method '95 frames at 2^o intervals, counting time 2 min.'
_diffrn_radiation_monochromator graphite
_diffrn_radiation_source 'fine-focus sealed tube'
_diffrn_radiation_type MoK\a
_diffrn_radiation_wavelength 0.71073
_diffrn_reflns_av_R_equivalents 0.0313
_diffrn_reflns_av_sigmaI/netI 0.0484
_diffrn_reflns_limit_h_max 10
_diffrn_reflns_limit_h_min 0
_diffrn_reflns_limit_k_max 7
_diffrn_reflns_limit_k_min -7
_diffrn_reflns_limit_l_max 14
_diffrn_reflns_limit_l_min -14
_diffrn_reflns_number 1631
_diffrn_reflns_theta_max 26.02
_diffrn_reflns_theta_min 3.44
_exptl_absorpt_coefficient_mu 0.077
_exptl_absorpt_correction_type none
_exptl_crystal_density_diffrn 1.153
_exptl_crystal_density_method 'not measured'
_exptl_crystal_F_000 276
_refine_diff_density_max 0.151
_refine_diff_density_min -0.167
_refine_diff_density_rms 0.035
_refine_ls_abs_structure_details 'Flack H D (1983), Acta Cryst. A39, 876-881'
_refine_ls_abs_structure_Flack 6(5)
_refine_ls_extinction_method none
_refine_ls_goodness_of_fit_ref 0.717
_refine_ls_hydrogen_treatment mixed
_refine_ls_matrix_type full
_refine_ls_number_parameters 174
_refine_ls_number_reflns 1584
_refine_ls_number_restraints 1
_refine_ls_restrained_S_all 0.717
_refine_ls_R_factor_all 0.1018
_refine_ls_R_factor_gt 0.0686
_refine_ls_shift/su_max 0.000
_refine_ls_shift/su_mean 0.000
_refine_ls_structure_factor_coef Fsqd
_refine_ls_weighting_details 'w=1/[\s^2^(Fo^2^)+(0.1443P)^2^+1.1687P] where P=(Fo^2^+2Fc^2^)/3'
_refine_ls_weighting_scheme calc
_refine_ls_wR_factor_gt 0.1937
_refine_ls_wR_factor_ref 0.2227
_reflns_number_gt 1112
_reflns_number_total 1584
_reflns_threshold_expression >2sigma(I)
_cod_data_source_file b104052a.txt
_cod_data_source_block 1
_cod_depositor_comments
;
The following automatic conversions were performed:

'_refine_ls_weighting_scheme' value 'calc
w=1/[\s^2^(Fo^2^)+(0.1443P)^2^+1.1687P] where P=(Fo^2^+2Fc^2^)/3' was
changed to 'calc'. New tag '_refine_ls_weighting_details' was
created. The value of the new tag was set to
'w=1/[\s^2^(Fo^2^)+(0.1443P)^2^+1.1687P] where P=(Fo^2^+2Fc^2^)/3'.

Automatic conversion script
Id: cif_fix_values 3143 2015-03-26 13:38:13Z robertas 
;
_cod_original_sg_symbol_H-M P21
_cod_database_code 7216911

loop_
_symmetry_equiv_pos_as_xyz
'x, y, z'
'-x, y+1/2, -z'

loop_
_atom_site_label
_atom_site_type_symbol
_atom_site_fract_x
_atom_site_fract_y
_atom_site_fract_z
_atom_site_U_iso_or_equiv
_atom_site_adp_type
_atom_site_occupancy
_atom_site_calc_flag
_atom_site_refinement_flags
N1 N 0.3222(6) 0.1074(7) 0.2312(3) 0.0473(12) Uani 1 d .
C2 C 0.4648(11) 0.0477(12) 0.2388(5) 0.076(3) Uani 1 d .
H2A H 0.5202 0.1696 0.2316 0.092 Uiso 1 calc R
H2B H 0.4719 -0.0386 0.1744 0.092 Uiso 1 calc R
C3 C 0.5335(15) -0.0653(15) 0.3449(6) 0.091(3) Uani 1 d .
O4 O 0.4667(9) -0.0720(9) 0.4324(4) 0.094(2) Uani 1 d .
C5 C 0.3284(10) 0.0198(12) 0.4252(5) 0.072(2) Uani 1 d .
H5A H 0.3183 0.0712 0.4992 0.086 Uiso 1 calc R
H5B H 0.2574 -0.0852 0.4049 0.086 Uiso 1 calc R
C6 C 0.2999(8) 0.1922(9) 0.3412(3) 0.0545(16) Uani 1 d .
H6 H 0.3657 0.3052 0.3635 0.065 Uiso 1 calc R
O31 O 0.6448(10) -0.1513(12) 0.3502(5) 0.106(2) Uani 1 d .
C11 C 0.2750(8) 0.2419(10) 0.1340(4) 0.0590(17) Uani 1 d .
H11 H 0.1784 0.2862 0.1377 0.071 Uiso 1 calc R
C12 C 0.3671(14) 0.4279(15) 0.1427(7) 0.098(3) Uani 1 d .
N13 N 0.4454(16) 0.5624(17) 0.1508(9) 0.140(4) Uani 1 d .
C14 C 0.2747(10) 0.1398(13) 0.0198(4) 0.077(2) Uani 1 d .
H14 H 0.3707 0.0928 0.0161 0.092 Uiso 1 calc R
C15 C 0.181(2) -0.0379(19) 0.0096(7) 0.132(5) Uani 1 d .
H15A H 0.0875 0.0046 0.0183 0.158 Uiso 1 calc R
H15B H 0.2156 -0.1357 0.0671 0.158 Uiso 1 calc R
H15C H 0.1776 -0.0991 -0.0634 0.158 Uiso 1 calc R
C16 C 0.2305(13) 0.2907(18) -0.0753(5) 0.101(3) Uani 1 d .
H16A H 0.2425 0.2295 -0.1457 0.121 Uiso 1 calc R
H16B H 0.2879 0.4113 -0.0625 0.121 Uiso 1 calc R
H16C H 0.1330 0.3267 -0.0779 0.121 Uiso 1 calc R
C61 C 0.1485(7) 0.2638(9) 0.3379(3) 0.0495(15) Uani 1 d .
C62 C 0.1235(11) 0.4542(11) 0.3803(5) 0.074(2) Uani 1 d .
H62 H 0.1981 0.5399 0.4093 0.089 Uiso 1 calc R
C63 C -0.0196(14) 0.5161(13) 0.3785(6) 0.093(4) Uani 1 d .
H63 H -0.0369 0.6430 0.4084 0.112 Uiso 1 calc R
C64 C -0.1295(12) 0.3992(15) 0.3358(6) 0.089(3) Uani 1 d .
H64 H -0.2219 0.4461 0.3307 0.106 Uiso 1 calc R
C65 C -0.1006(11) 0.2048(15) 0.2993(6) 0.086(3) Uani 1 d .
H65 H -0.1748 0.1147 0.2761 0.103 Uiso 1 calc R
C66 C 0.0329(10) 0.1446(11) 0.2970(5) 0.068(2) Uani 1 d .
H66 H 0.0478 0.0174 0.2665 0.081 Uiso 1 calc R

loop_
_atom_site_aniso_label
_atom_site_aniso_U_11
_atom_site_aniso_U_22
_atom_site_aniso_U_33
_atom_site_aniso_U_23
_atom_site_aniso_U_13
_atom_site_aniso_U_12
N1 0.058(4) 0.037(2) 0.048(2) -0.0074(17) 0.0155(19) -0.005(2)
C2 0.106(9) 0.067(4) 0.063(3) 0.002(3) 0.031(4) 0.019(4)
C3 0.118(12) 0.089(6) 0.071(4) -0.007(4) 0.028(5) -0.004(6)
O4 0.124(7) 0.099(4) 0.061(3) 0.015(2) 0.018(3) 0.016(4)
C5 0.083(7) 0.081(5) 0.053(3) 0.001(3) 0.018(3) -0.005(4)
C6 0.077(5) 0.052(3) 0.034(2) -0.007(2) 0.007(2) -0.012(3)
O31 0.109(8) 0.118(5) 0.093(4) 0.013(3) 0.017(3) 0.026(5)
C11 0.069(5) 0.065(4) 0.044(2) 0.005(2) 0.012(2) -0.010(3)
C12 0.125(11) 0.083(6) 0.090(5) 0.021(4) 0.028(5) -0.006(6)
N13 0.147(15) 0.101(7) 0.175(9) 0.027(7) 0.037(7) -0.010(8)
C14 0.084(7) 0.096(6) 0.053(3) 0.001(3) 0.018(3) 0.019(5)
C15 0.214(17) 0.104(7) 0.069(4) -0.013(4) 0.002(6) -0.020(8)
C16 0.108(10) 0.131(8) 0.066(4) 0.021(4) 0.021(4) 0.023(7)
C61 0.056(5) 0.056(3) 0.038(2) -0.002(2) 0.014(2) -0.003(3)
C62 0.098(8) 0.065(4) 0.061(3) -0.010(3) 0.021(3) 0.006(4)
C63 0.135(12) 0.074(5) 0.077(4) -0.009(4) 0.038(5) 0.028(6)
C64 0.082(8) 0.112(7) 0.076(4) -0.014(4) 0.027(4) 0.009(6)
C65 0.075(8) 0.115(7) 0.072(4) -0.010(4) 0.025(3) -0.013(5)
C66 0.071(7) 0.077(5) 0.060(3) -0.008(3) 0.024(3) -0.005(4)

loop_
_atom_type_symbol
_atom_type_description
_atom_type_scat_dispersion_real
_atom_type_scat_dispersion_imag
_atom_type_scat_source
C C 0.0033 0.0016 'International Tables Vol C Tables 4.2.6.8 and 6.1.1.4'
H H 0.0000 0.0000 'International Tables Vol C Tables 4.2.6.8 and 6.1.1.4'
N N 0.0061 0.0033 'International Tables Vol C Tables 4.2.6.8 and 6.1.1.4'
O O 0.0106 0.0060 'International Tables Vol C Tables 4.2.6.8 and 6.1.1.4'

loop_
_geom_angle_atom_site_label_1
_geom_angle_atom_site_label_2
_geom_angle_atom_site_label_3
_geom_angle
C2 N1 C11 112.5(5)
C2 N1 C6 109.2(5)
C11 N1 C6 114.4(5)
N1 C2 C3 117.8(6)
O31 C3 O4 119.2(9)
O31 C3 C2 121.9(7)
O4 C3 C2 118.8(11)
C3 O4 C5 120.1(7)
O4 C5 C6 114.4(5)
N1 C6 C5 106.3(5)
N1 C6 C61 111.8(4)
C5 C6 C61 108.3(5)
N1 C11 C12 109.3(6)
N1 C11 C14 114.0(6)
C12 C11 C14 109.3(6)
N13 C12 C11 175.5(14)
C15 C14 C16 111.3(9)
C15 C14 C11 109.4(6)
C16 C14 C11 110.6(7)
C66 C61 C62 117.6(7)
C66 C61 C6 123.0(6)
C62 C61 C6 119.4(6)
C61 C62 C63 118.4(8)
C64 C63 C62 122.7(8)
C63 C64 C65 117.4(10)
C66 C65 C64 121.0(9)
C65 C66 C61 122.7(7)

loop_
_geom_bond_atom_site_label_1
_geom_bond_atom_site_label_2
_geom_bond_distance
N1 C2 1.411(11)
N1 C11 1.472(8)
N1 C6 1.482(6)
C2 C3 1.525(13)
C3 O31 1.199(14)
C3 O4 1.321(11)
O4 C5 1.447(11)
C5 C6 1.508(9)
C6 C61 1.521(10)
C11 C12 1.497(14)
C11 C14 1.526(8)
C12 N13 1.151(16)
C14 C15 1.463(16)
C14 C16 1.516(12)
C61 C66 1.377(11)
C61 C62 1.382(9)
C62 C63 1.430(15)
C63 C64 1.334(15)
C64 C65 1.389(12)
C65 C66 1.346(12)
